data_4510296
loop_
_publ_author_name
'Postnikov, Valery A.'
'Odarchenko, Yaroslav I.'
'Iovlev, Alexander V.'
'Bruevich, Vladimir V.'
'Pereverzev, Alexander Yu.'
'Kudryashova, Ludmila G.'
'Sobornov, Vladimir V.'
'Vidal, Lo\"ic'
'Chernyshov, Dmitry'
'Luponosov, Yuriy N.'
'Borshchev, Oleg V.'
'Surin, Nikolay M.'
'Ponomarenko, Sergei A.'
'Ivanov, Dimitri A.'
'Paraschuk, Dmitry Yu.'

_publ_section_title
;
 Molecularly Smooth Single-Crystalline Films of Thiophene--Phenylene
 Co-Oligomers Grown at the Gas--Liquid Interface
;
_journal_issue 4
_journal_name_full 'Crystal Growth &amp; Design'
_journal_page_first 1726
_journal_paper_doi 10.1021/cg401876a
_journal_volume 14
_journal_year 2014
_chemical_formula_moiety 'C20 H12 F2 S2'
_chemical_formula_sum 'C20 H12 F2 S2'
_chemical_formula_weight 354.42
_chemical_name_systematic
;
 ?
;
_space_group_IT_number 14
_symmetry_cell_setting monoclinic
_symmetry_space_group_name_Hall '-P 2yn'
_symmetry_space_group_name_H-M 'P 1 21/n 1'
_atom_sites_solution_hydrogens geom
_atom_sites_solution_primary direct
_atom_sites_solution_secondary difmap
_audit_creation_method SHELXL-97
_cell_angle_alpha 90.000(3)
_cell_angle_beta 94.256(2)
_cell_angle_gamma 90.000(2)
_cell_formula_units_Z 4
_cell_length_a 5.79080(10)
_cell_length_b 7.2544(2)
_cell_length_c 35.8193(9)
_cell_measurement_temperature 100(2)
_cell_volume 1500.58(6)
_computing_structure_refinement 'SHELXL-97 (Sheldrick, 1997)'
_diffrn_ambient_temperature 100(2)
_diffrn_measured_fraction_theta_full 0.772
_diffrn_measured_fraction_theta_max 0.772
_diffrn_measurement_device_type PILATUS2M
_diffrn_measurement_method \f-scan
_diffrn_radiation_monochromator 'Si (111)'
_diffrn_radiation_source 'Beamline BM1A, SNBL, ESRF, Grenoble, France'
_diffrn_radiation_type synchrotron
_diffrn_radiation_wavelength 0.69412
_diffrn_reflns_av_R_equivalents 0.0464
_diffrn_reflns_av_sigmaI/netI 0.0315
_diffrn_reflns_limit_h_max 8
_diffrn_reflns_limit_h_min -8
_diffrn_reflns_limit_k_max 8
_diffrn_reflns_limit_k_min -8
_diffrn_reflns_limit_l_max 53
_diffrn_reflns_limit_l_min -53
_diffrn_reflns_number 11465
_diffrn_reflns_theta_full 31.52
_diffrn_reflns_theta_max 31.52
_diffrn_reflns_theta_min 2.23
_exptl_absorpt_coefficient_mu 0.374
_exptl_absorpt_correction_T_max 1.00000
_exptl_absorpt_correction_T_min 0.68037
_exptl_absorpt_correction_type multi-scan
_exptl_absorpt_process_details
;
CrysAlisPro, Agilent Technologies,
Version 1.171.35.21 (release 20-01-2012 CrysAlis171 .NET)
(compiled Jan 23 2012,18:06:46)
Empirical absorption correction using spherical harmonics,
 implemented in SCALE3 ABSPACK scaling algorithm.
;
_exptl_crystal_density_diffrn 1.569
_exptl_crystal_density_method 'not measured'
_exptl_crystal_F_000 728
_refine_diff_density_max 0.834
_refine_diff_density_min -0.502
_refine_diff_density_rms 0.120
_refine_ls_extinction_method none
_refine_ls_goodness_of_fit_ref 1.106
_refine_ls_hydrogen_treatment mixed
_refine_ls_matrix_type full
_refine_ls_number_parameters 217
_refine_ls_number_reflns 4135
_refine_ls_number_restraints 0
_refine_ls_restrained_S_all 1.106
_refine_ls_R_factor_all 0.0663
_refine_ls_R_factor_gt 0.0611
_refine_ls_shift/su_max 0.001
_refine_ls_shift/su_mean 0.000
_refine_ls_structure_factor_coef Fsqd
_refine_ls_weighting_details 'calc w=1/[\s^2^(Fo^2^)+(0.1049P)^2^+2.3921P] where P=(Fo^2^+2Fc^2^)/3'
_refine_ls_weighting_scheme calc
_refine_ls_wR_factor_gt 0.1981
_refine_ls_wR_factor_ref 0.2005
_reflns_number_gt 3528
_reflns_number_total 4135
_reflns_threshold_expression >2sigma(I)
_cod_data_source_file cg401876a_si_003.cif
_cod_data_source_block prim
_cod_original_sg_symbol_H-M 'P 21/n'
_cod_database_code 4510296

loop_
_symmetry_equiv_pos_as_xyz
'x, y, z'
'-x+1/2, y+1/2, -z+1/2'
'-x, -y, -z'
'x-1/2, -y-1/2, z-1/2'

loop_
_atom_site_label
_atom_site_type_symbol
_atom_site_fract_x
_atom_site_fract_y
_atom_site_fract_z
_atom_site_U_iso_or_equiv
_atom_site_adp_type
_atom_site_occupancy
_atom_site_symmetry_multiplicity
_atom_site_calc_flag
_atom_site_refinement_flags
S001 S 1.09412(10) 0.18076(10) 0.324975(17) 0.02175(19) Uani 1 1 d .
S002 S 0.87967(10) 0.30091(9) 0.208487(17) 0.02047(18) Uani 1 1 d .
F003 F 1.0175(3) 0.2494(3) 0.50800(5) 0.0339(4) Uani 1 1 d .
F004 F 1.0182(3) 0.2739(3) 0.02649(5) 0.0309(4) Uani 1 1 d .
C005 C 0.9325(4) 0.2449(4) 0.28477(7) 0.0198(5) Uani 1 1 d .
C006 C 0.8882(4) 0.2607(4) 0.35312(7) 0.0203(5) Uani 1 1 d .
C007 C 0.7030(4) 0.3296(4) 0.33180(7) 0.0217(5) Uani 1 1 d .
H007 H 0.5725 0.3777 0.3419 0.026 Uiso 1 1 calc R
C008 C 0.7941(5) 0.3368(4) 0.45399(8) 0.0266(6) Uani 1 1 d .
H008 H 0.6863 0.3918 0.4685 0.032 Uiso 1 1 calc R
C009 C 0.8870(4) 0.3325(4) 0.12211(7) 0.0229(5) Uani 1 1 d .
H009 H 0.7720 0.3832 0.1357 0.028 Uiso 1 1 calc R
C010 C 0.9237(4) 0.2549(4) 0.39369(7) 0.0205(5) Uani 1 1 d .
C011 C 0.7282(4) 0.3208(4) 0.29319(7) 0.0212(5) Uani 1 1 d .
H011 H 0.6164 0.3627 0.2752 0.025 Uiso 1 1 calc R
C012 C 0.9876(5) 0.2513(4) 0.47048(7) 0.0248(5) Uani 1 1 d .
C013 C 1.0379(5) 0.2655(4) 0.06410(7) 0.0242(5) Uani 1 1 d .
C014 C 0.7639(5) 0.3387(4) 0.41547(7) 0.0246(5) Uani 1 1 d .
H014 H 0.6349 0.3969 0.4038 0.029 Uiso 1 1 calc R
C015 C 1.2327(4) 0.1466(4) 0.24156(7) 0.0219(5) Uani 1 1 d .
H015 H 1.3369 0.0975 0.2599 0.026 Uiso 1 1 calc R
C016 C 1.2286(5) 0.1810(4) 0.08147(7) 0.0241(5) Uani 1 1 d .
H016 H 1.3427 0.1308 0.0676 0.029 Uiso 1 1 calc R
C017 C 1.1504(5) 0.1683(4) 0.45017(7) 0.0254(5) Uani 1 1 d .
H017 H 1.2795 0.1112 0.4621 0.030 Uiso 1 1 calc R
C018 C 1.2469(4) 0.1721(4) 0.11999(7) 0.0235(5) Uani 1 1 d .
H018 H 1.3749 0.1147 0.1322 0.028 Uiso 1 1 calc R
C019 C 1.2734(4) 0.1516(4) 0.20353(7) 0.0215(5) Uani 1 1 d .
H019 H 1.4075 0.1060 0.1941 0.026 Uiso 1 1 calc R
C020 C 1.0779(4) 0.2472(4) 0.14102(7) 0.0201(5) Uani 1 1 d .
C021 C 1.1179(5) 0.1717(4) 0.41161(7) 0.0227(5) Uani 1 1 d .
H021 H 1.2276 0.1174 0.3974 0.027 Uiso 1 1 calc R
C022 C 0.8667(5) 0.3425(4) 0.08352(7) 0.0242(5) Uani 1 1 d .
H022 H 0.7401 0.4001 0.0710 0.029 Uiso 1 1 calc R
C023 C 1.0250(4) 0.2210(4) 0.24890(7) 0.0208(5) Uani 1 1 d .
C024 C 1.0972(4) 0.2296(4) 0.18165(7) 0.0199(5) Uani 1 1 d .

loop_
_atom_site_aniso_label
_atom_site_aniso_U_11
_atom_site_aniso_U_22
_atom_site_aniso_U_33
_atom_site_aniso_U_23
_atom_site_aniso_U_13
_atom_site_aniso_U_12
S001 0.0204(3) 0.0227(4) 0.0217(3) 0.0005(2) -0.0012(2) 0.0037(2)
S002 0.0198(3) 0.0194(4) 0.0218(3) 0.0002(2) -0.0017(2) 0.0020(2)
F003 0.0343(9) 0.0464(13) 0.0207(7) -0.0009(7) 0.0005(6) 0.0067(8)
F004 0.0317(8) 0.0395(11) 0.0212(7) 0.0005(7) 0.0005(6) 0.0017(7)
C005 0.0225(10) 0.0139(13) 0.0223(10) 0.0013(9) -0.0025(8) -0.0009(9)
C006 0.0221(10) 0.0155(14) 0.0231(10) 0.0001(9) 0.0008(8) -0.0004(9)
C007 0.0208(10) 0.0183(14) 0.0256(11) 0.0002(9) -0.0006(8) 0.0017(9)
C008 0.0280(12) 0.0262(16) 0.0260(12) -0.0004(10) 0.0037(9) 0.0035(10)
C009 0.0242(11) 0.0205(15) 0.0238(11) -0.0017(9) -0.0007(8) 0.0031(9)
C010 0.0215(10) 0.0157(14) 0.0239(11) 0.0016(9) 0.0000(8) -0.0013(9)
C011 0.0214(10) 0.0175(14) 0.0242(11) 0.0004(9) -0.0020(8) -0.0005(8)
C012 0.0288(12) 0.0254(16) 0.0201(10) 0.0001(10) 0.0010(9) -0.0001(10)
C013 0.0267(11) 0.0241(15) 0.0217(10) -0.0004(10) 0.0018(9) -0.0013(10)
C014 0.0236(11) 0.0239(16) 0.0262(11) 0.0014(10) 0.0017(9) 0.0026(9)
C015 0.0209(10) 0.0190(15) 0.0251(11) 0.0002(9) -0.0032(8) 0.0018(9)
C016 0.0259(11) 0.0216(16) 0.0251(11) -0.0003(9) 0.0046(9) 0.0012(9)
C017 0.0252(11) 0.0268(16) 0.0237(11) 0.0007(10) -0.0018(9) 0.0027(10)
C018 0.0223(11) 0.0216(15) 0.0265(12) 0.0020(9) 0.0018(9) 0.0017(9)
C019 0.0211(10) 0.0186(14) 0.0243(11) -0.0007(9) -0.0007(8) 0.0016(9)
C020 0.0216(10) 0.0154(14) 0.0229(10) 0.0000(9) -0.0005(8) -0.0003(9)
C021 0.0245(11) 0.0206(15) 0.0227(11) -0.0003(9) 0.0006(8) 0.0027(9)
C022 0.0243(11) 0.0235(15) 0.0241(11) 0.0000(10) -0.0023(9) 0.0029(10)
C023 0.0221(10) 0.0184(14) 0.0214(10) 0.0005(9) -0.0022(8) -0.0001(9)
C024 0.0195(10) 0.0177(14) 0.0223(10) -0.0002(9) -0.0004(8) -0.0006(8)

loop_
_atom_type_symbol
_atom_type_description
_atom_type_scat_dispersion_real
_atom_type_scat_dispersion_imag
_atom_type_scat_source
C C 0.0033 0.0016 'International Tables Vol C Tables 4.2.6.8 and 6.1.1.4'
H H 0.0000 0.0000 'International Tables Vol C Tables 4.2.6.8 and 6.1.1.4'
F F 0.0171 0.0103 'International Tables Vol C Tables 4.2.6.8 and 6.1.1.4'
S S 0.1246 0.1234 'International Tables Vol C Tables 4.2.6.8 and 6.1.1.4'

loop_
_geom_angle_atom_site_label_1
_geom_angle_atom_site_label_2
_geom_angle_atom_site_label_3
_geom_angle
C006 S001 C005 92.40(12)
C024 S002 C023 92.08(12)
C011 C005 C023 129.4(2)
C011 C005 S001 110.60(19)
C023 C005 S001 119.95(19)
C007 C006 C010 128.1(2)
C007 C006 S001 110.25(19)
C010 C006 S001 121.61(19)
C006 C007 C011 113.6(2)
C012 C008 C014 118.3(2)
C022 C009 C020 121.0(2)
C021 C010 C014 118.6(2)
C021 C010 C006 121.6(2)
C014 C010 C006 119.8(2)
C005 C011 C007 113.1(2)
F003 C012 C017 118.9(2)
F003 C012 C008 118.4(2)
C017 C012 C008 122.7(2)
F004 C013 C022 118.6(2)
F004 C013 C016 118.7(2)
C022 C013 C016 122.7(2)
C008 C014 C010 121.1(2)
C023 C015 C019 113.1(2)
C013 C016 C018 118.3(2)
C012 C017 C021 118.4(2)
C016 C018 C020 121.3(2)
C024 C019 C015 113.4(2)
C018 C020 C009 118.3(2)
C018 C020 C024 120.2(2)
C009 C020 C024 121.5(2)
C017 C021 C010 121.0(2)
C013 C022 C009 118.4(2)
C015 C023 C005 127.8(2)
C015 C023 S002 110.80(19)
C005 C023 S002 121.3(2)
C019 C024 C020 127.5(2)
C019 C024 S002 110.58(19)
C020 C024 S002 121.81(19)

loop_
_geom_bond_atom_site_label_1
_geom_bond_atom_site_label_2
_geom_bond_distance
S001 C006 1.718(3)
S001 C005 1.722(2)
S002 C024 1.720(3)
S002 C023 1.720(2)
F003 C012 1.342(3)
F004 C013 1.345(3)
C005 C011 1.359(4)
C005 C023 1.439(4)
C006 C007 1.364(3)
C006 C010 1.453(3)
C007 C011 1.403(3)
C008 C012 1.375(4)
C008 C014 1.378(4)
C009 C022 1.381(3)
C009 C020 1.397(3)
C010 C021 1.391(3)
C010 C014 1.393(4)
C012 C017 1.372(4)
C013 C022 1.371(4)
C013 C016 1.372(4)
C015 C023 1.362(3)
C015 C019 1.400(3)
C016 C018 1.378(4)
C017 C021 1.380(3)
C018 C020 1.390(4)
C019 C024 1.363(3)
C020 C024 1.457(3)
